data_7711310
loop_
_publ_author_name
'Morozkov, Gleb V.'
'Abel, Anton S.'
'Filatov, Mikhail A.'
'Nefedov, Sergei E.'
'Roznyatovsky, Vitaly A.'
'Cheprakov, Andrey V.'
'Mitrofanov, Alexander Yu'
'Ziankou, Ilia S.'
'Averin, Alexei D.'
'Beletskaya, Irina P.'
'Michalak, Julien'
'Bucher, Christophe'
'Bonneviot, Laurent'
'Bessmertnykh-Lemeune, Alla'

_publ_section_title
;
 Ruthenium(II) complexes with phosphonate-substituted phenanthroline
 ligands: synthesis, characterization and use in organic photocatalysis.
;
_journal_issue 36
_journal_name_full 'Dalton transactions (Cambridge, England : 2003)'
_journal_page_first 13612
_journal_page_last 13630
_journal_paper_doi 10.1039/d2dt01364a
_journal_volume 51
_journal_year 2022
_chemical_formula_moiety 'C40 H43 P2 N6 O6.50 Ru, (P F6)2'
_chemical_formula_sum 'C40 H43 F12 N6 O6.5 P4 Ru'
_chemical_formula_weight 1164.75
_space_group_crystal_system triclinic
_space_group_IT_number 2
_space_group_name_Hall '-P 1'
_space_group_name_H-M_alt 'P -1'
_atom_sites_solution_hydrogens mixed
_audit_creation_method SHELXL-2018/3
_audit_update_record
;
2022-03-17 deposited with the CCDC.	2022-07-13 downloaded from the CCDC.
;
_cell_angle_alpha 84.7580(10)
_cell_angle_beta 74.7870(10)
_cell_angle_gamma 84.2620(10)
_cell_formula_units_Z 2
_cell_length_a 11.7648(4)
_cell_length_b 12.1887(4)
_cell_length_c 17.1364(6)
_cell_measurement_reflns_used 9986
_cell_measurement_temperature 150(2)
_cell_measurement_theta_max 30.51
_cell_measurement_theta_min 2.36
_cell_volume 2353.89(14)
_computing_structure_refinement 'SHELXL-2018/3 (Sheldrick, 2018)'
_diffrn_ambient_temperature 150(2)
_diffrn_measured_fraction_theta_full 0.994
_diffrn_measured_fraction_theta_max 0.992
_diffrn_measurement_device_type 'Bruker APEX-II CCD'
_diffrn_measurement_method '\f and \w scans'
_diffrn_radiation_type MoK\a
_diffrn_radiation_wavelength 0.71073
_diffrn_reflns_av_R_equivalents 0.0246
_diffrn_reflns_av_unetI/netI 0.0418
_diffrn_reflns_Laue_measured_fraction_full 0.994
_diffrn_reflns_Laue_measured_fraction_max 0.992
_diffrn_reflns_limit_h_max 15
_diffrn_reflns_limit_h_min -15
_diffrn_reflns_limit_k_max 16
_diffrn_reflns_limit_k_min -16
_diffrn_reflns_limit_l_max 22
_diffrn_reflns_limit_l_min -22
_diffrn_reflns_number 24933
_diffrn_reflns_point_group_measured_fraction_full 0.994
_diffrn_reflns_point_group_measured_fraction_max 0.992
_diffrn_reflns_theta_full 25.242
_diffrn_reflns_theta_max 27.999
_diffrn_reflns_theta_min 2.019
_exptl_absorpt_coefficient_mu 0.570
_exptl_crystal_colour orange
_exptl_crystal_density_diffrn 1.643
_exptl_crystal_description prizm
_exptl_crystal_F_000 1178
_exptl_crystal_size_max 0.220
_exptl_crystal_size_mid 0.200
_exptl_crystal_size_min 0.180
_refine_diff_density_max 1.503
_refine_diff_density_min -1.481
_refine_diff_density_rms 0.134
_refine_ls_extinction_method none
_refine_ls_goodness_of_fit_ref 1.023
_refine_ls_hydrogen_treatment constr
_refine_ls_matrix_type full
_refine_ls_number_parameters 681
_refine_ls_number_reflns 11282
_refine_ls_number_restraints 202
_refine_ls_restrained_S_all 1.031
_refine_ls_R_factor_all 0.0877
_refine_ls_R_factor_gt 0.0795
_refine_ls_shift/su_max 0.012
_refine_ls_shift/su_mean 0.005
_refine_ls_structure_factor_coef Fsqd
_refine_ls_weighting_details 'w=1/[\s^2^(Fo^2^)+(0.0568P)^2^+20.5246P] where P=(Fo^2^+2Fc^2^)/3'
_refine_ls_weighting_scheme calc
_refine_ls_wR_factor_gt 0.1930
_refine_ls_wR_factor_ref 0.1975
_reflns_Friedel_coverage 0.000
_reflns_number_gt 10023
_reflns_number_total 11282
_reflns_threshold_expression 'I > 2\s(I)'
_cod_data_source_file d2dt01364a2.cif
_cod_data_source_block rr
_cod_original_formula_sum 'C40 H43 F12 N6 O6.50 P4 Ru'
_cod_database_code 7711310
_shelx_shelxl_version_number 2018/3
_shelx_space_group_comment
;
The symmetry employed for this shelxl refinement is uniquely defined
by the following loop, which should always be used as a source of
symmetry information in preference to the above space-group names.
They are only intended as comments.
;
_shelx_estimated_absorpt_t_min 0.885
_shelx_estimated_absorpt_t_max 0.904

loop_
_space_group_symop_operation_xyz
'x, y, z'
'-x, -y, -z'

loop_
_atom_site_label
_atom_site_type_symbol
_atom_site_fract_x
_atom_site_fract_y
_atom_site_fract_z
_atom_site_U_iso_or_equiv
_atom_site_adp_type
_atom_site_occupancy
_atom_site_site_symmetry_order
_atom_site_calc_flag
_atom_site_refinement_flags_posn
_atom_site_refinement_flags_adp
_atom_site_refinement_flags_occupancy
_atom_site_disorder_assembly
_atom_site_disorder_group
Ru1 Ru 0.29727(3) 0.39781(3) 0.27380(2) 0.02241(12) Uani 1 1 d . . . . .
P1 P 0.1698(2) 0.93124(18) 0.18326(17) 0.0681(6) Uani 1 1 d D . . . .
P2 P 0.77744(13) 0.66325(15) 0.24432(10) 0.0391(4) Uani 1 1 d . . . . .
P4 P 0.37772(18) -0.25891(16) 0.48551(11) 0.0507(5) Uani 1 1 d D . . . .
P3 P 0.2223(4) 0.6839(4) -0.0727(3) 0.0559(8) Uani 0.521(3) 1 d D . P A 1
F2 F 0.337(2) 0.600(3) -0.092(2) 0.072(6) Uani 0.521(3) 1 d D U P A 1
P3A P 0.2494(5) 0.6903(5) -0.0453(4) 0.0559(8) Uani 0.479(3) 1 d D . P A 2
F2A F 0.359(3) 0.617(3) -0.096(3) 0.072(6) Uani 0.479(3) 1 d D U P A 2
F1 F 0.2676(11) 0.7559(10) -0.1535(7) 0.100(3) Uani 0.521(3) 1 d D U P A 1
F3 F 0.1018(8) 0.7595(9) -0.0530(7) 0.087(2) Uani 0.521(3) 1 d D U P A 1
F4 F 0.176(4) 0.592(3) -0.0032(19) 0.103(7) Uani 0.521(3) 1 d D U P A 1
F5 F 0.2660(12) 0.7472(13) -0.0118(9) 0.113(3) Uani 0.521(3) 1 d D U P A 1
F6 F 0.1688(11) 0.6092(10) -0.1215(8) 0.097(3) Uani 0.521(3) 1 d D U P A 1
F1A F 0.3155(11) 0.7920(9) -0.0931(9) 0.100(3) Uani 0.479(3) 1 d D U P A 2
F3A F 0.1534(10) 0.7786(9) 0.0021(8) 0.087(2) Uani 0.479(3) 1 d D U P A 2
F4A F 0.177(5) 0.603(3) 0.017(2) 0.103(7) Uani 0.479(3) 1 d D U P A 2
F5A F 0.3228(13) 0.6862(14) 0.0237(10) 0.113(3) Uani 0.479(3) 1 d . U P A 2
F6A F 0.1799(12) 0.6866(12) -0.1124(8) 0.097(3) Uani 0.479(3) 1 d D U P A 2
F7 F 0.4089(14) -0.1864(13) 0.4008(6) 0.077(3) Uani 0.5 1 d D U P B 1
F8 F 0.2892(16) -0.1560(13) 0.5193(11) 0.104(5) Uani 0.5 1 d D U P B 1
F9 F 0.446(2) -0.3640(15) 0.4409(14) 0.096(5) Uani 0.5 1 d D U P B 1
F10 F 0.4870(13) -0.2163(14) 0.5058(11) 0.109(5) Uani 0.5 1 d D U P B 1
F11 F 0.2647(12) -0.2903(14) 0.4576(11) 0.062(2) Uani 0.5 1 d D U P B 1
F12 F 0.3301(17) -0.3553(11) 0.5517(7) 0.071(3) Uani 0.5 1 d D U P B 1
F7A F 0.3330(17) -0.3276(13) 0.5668(7) 0.077(3) Uani 0.5 1 d . U P B 2
F8A F 0.257(2) -0.2654(18) 0.4575(17) 0.104(5) Uani 0.5 1 d . U P B 2
F9A F 0.3154(15) -0.1688(13) 0.5435(10) 0.096(5) Uani 0.5 1 d . U P B 2
F10A F 0.4337(19) -0.1747(18) 0.4196(11) 0.109(5) Uani 0.5 1 d . U P B 2
F11A F 0.4974(9) -0.2639(10) 0.5178(7) 0.062(2) Uani 0.5 1 d . U P B 2
F12A F 0.4428(19) -0.3507(14) 0.4277(11) 0.071(3) Uani 0.5 1 d . U P B 2
O1 O 0.0467(6) 0.9461(6) 0.1740(6) 0.101(3) Uani 1 1 d . . . . .
O3 O 0.1849(7) 0.9909(5) 0.2581(6) 0.097(3) Uani 1 1 d . . . . .
O4 O 0.8685(4) 0.5899(4) 0.2703(3) 0.0453(11) Uani 1 1 d . . . . .
O5 O 0.7352(5) 0.7703(5) 0.2899(5) 0.079(2) Uani 1 1 d . . . . .
O6 O 0.8123(5) 0.7136(5) 0.1548(3) 0.0662(16) Uani 1 1 d . . . . .
O7 O -0.1503(18) 1.0009(12) 0.1248(11) 0.115(6) Uani 0.5 1 d . U P . .
H1SB H -0.183825 1.059387 0.146946 0.138 Uiso 0.5 1 d R U P . .
H1SA H -0.087895 0.983337 0.140746 0.138 Uiso 0.5 1 d R U P . .
N1 N 0.2471(4) 0.5587(4) 0.2451(3) 0.0256(9) Uani 1 1 d . . . . .
N2 N 0.4475(4) 0.4721(4) 0.2731(3) 0.0256(8) Uani 1 1 d . . . . .
N3 N 0.3699(4) 0.3587(4) 0.1558(3) 0.0314(10) Uani 1 1 d . . . . .
N4 N 0.3709(4) 0.2399(4) 0.2920(3) 0.0289(9) Uani 1 1 d . . . . .
N5 N 0.2093(4) 0.4109(4) 0.3944(3) 0.0279(9) Uani 1 1 d . . . . .
N6 N 0.1392(4) 0.3359(4) 0.2785(3) 0.0294(9) Uani 1 1 d . . . . .
C1 C 0.1428(4) 0.6016(5) 0.2331(3) 0.0318(11) Uani 1 1 d . . . . .
H1A H 0.081890 0.553735 0.238509 0.038 Uiso 1 1 calc R U . . .
C2 C 0.1207(5) 0.7134(5) 0.2130(4) 0.0385(13) Uani 1 1 d . . . . .
H2A H 0.045063 0.740066 0.205954 0.046 Uiso 1 1 calc R U . . .
C3 C 0.2068(5) 0.7860(5) 0.2030(4) 0.0349(12) Uani 1 1 d . . . . .
O2 O 0.2694(14) 0.9595(9) 0.1081(8) 0.068(3) Uani 0.5 1 d D . P C 1
C4 C 0.120(3) 0.938(3) 0.356(2) 0.130(6) Uani 0.5 1 d D . P D 1
H4A H 0.034703 0.931688 0.364680 0.156 Uiso 0.5 1 calc R U P D 1
H4B H 0.158779 0.864367 0.368327 0.156 Uiso 0.5 1 calc R U P D 1
C5 C 0.144(4) 1.026(3) 0.408(2) 0.130(6) Uani 0.5 1 d D . P D 1
H5A H 0.071690 1.044574 0.449942 0.194 Uiso 0.5 1 calc R U P D 1
H5B H 0.168690 1.092044 0.373529 0.194 Uiso 0.5 1 calc R U P D 1
H5C H 0.206743 0.996247 0.434155 0.194 Uiso 0.5 1 calc R U P D 1
C6 C 0.285(2) 0.9624(18) 0.0231(10) 0.091(3) Uani 0.5 1 d D U P C 1
H6A H 0.203125 0.970455 0.016881 0.109 Uiso 0.5 1 calc R U P C 1
H6B H 0.315109 0.885926 0.009539 0.109 Uiso 0.5 1 calc R U P C 1
C7 C 0.354(3) 1.035(3) -0.0505(14) 0.091(3) Uani 0.5 1 d D . P C 1
H7A H 0.437401 1.051462 -0.068075 0.136 Uiso 0.5 1 d R U P C 1
H7B H 0.340601 0.978412 -0.083355 0.136 Uiso 0.5 1 d R U P C 1
H7C H 0.303891 1.102412 -0.057365 0.136 Uiso 0.5 1 d R U P C 1
O2A O 0.2655(13) 0.9973(9) 0.1247(9) 0.068(3) Uani 0.5 1 d D . P C 2
C4A C 0.106(4) 0.987(3) 0.320(2) 0.130(6) Uani 0.5 1 d D . P D 2
H4AA H 0.078813 0.911724 0.333066 0.156 Uiso 0.5 1 d R U P D 2
H4AB H 0.037723 1.037923 0.312576 0.156 Uiso 0.5 1 d R U P D 2
C5A C 0.112(3) 0.983(3) 0.409(2) 0.130(6) Uani 0.5 1 d D . P D 2
H5AA H 0.047070 0.980576 0.458537 0.194 Uiso 0.5 1 d R U P D 2
H5AB H 0.178210 0.931576 0.417057 0.194 Uiso 0.5 1 d R U P D 2
H5AC H 0.137160 1.057655 0.396577 0.194 Uiso 0.5 1 d R U P D 2
C6A C 0.254(2) 1.0604(17) 0.0523(10) 0.091(3) Uani 0.5 1 d D U P C 2
H6AA H 0.257315 1.138574 0.062210 0.109 Uiso 0.5 1 calc R U P C 2
H6AB H 0.171811 1.053514 0.049017 0.109 Uiso 0.5 1 calc R U P C 2
C7A C 0.335(3) 1.043(3) -0.0355(14) 0.091(3) Uani 0.5 1 d D . P C 2
H7AA H 0.369239 1.112938 -0.058698 0.136 Uiso 0.5 1 calc R U P C 2
H7AB H 0.287647 1.021077 -0.069805 0.136 Uiso 0.5 1 calc R U P C 2
H7AC H 0.398348 0.985954 -0.032578 0.136 Uiso 0.5 1 calc R U P C 2
C8 C 0.3189(5) 0.7429(5) 0.2132(3) 0.0291(11) Uani 1 1 d . . . . .
C9 C 0.3337(4) 0.6302(4) 0.2351(3) 0.0237(9) Uani 1 1 d . . . . .
C10 C 0.4440(4) 0.5820(4) 0.2485(3) 0.0224(9) Uani 1 1 d . . . . .
C11 C 0.4189(5) 0.8074(5) 0.2016(3) 0.0329(11) Uani 1 1 d . . . . .
H11A H 0.411321 0.883970 0.185610 0.040 Uiso 1 1 calc R U . . .
C12 C 0.5236(5) 0.7612(5) 0.2130(3) 0.0313(11) Uani 1 1 d . . . . .
H12A H 0.588044 0.805970 0.203685 0.038 Uiso 1 1 calc R U . . .
C13 C 0.5398(4) 0.6467(4) 0.2386(3) 0.0259(10) Uani 1 1 d . . . . .
C14 C 0.6446(4) 0.5937(5) 0.2550(3) 0.0270(10) Uani 1 1 d . . . . .
C15 C 0.7118(16) 0.7913(12) 0.3555(11) 0.063(3) Uani 0.5 1 d D . P E 1
H15A H 0.737801 0.724044 0.385182 0.076 Uiso 0.5 1 calc R U P E 1
H15B H 0.624315 0.796710 0.372491 0.076 Uiso 0.5 1 calc R U P E 1
C15A C 0.8034(15) 0.8417(14) 0.3124(8) 0.063(3) Uani 0.5 1 d D . P E 2
H15C H 0.819105 0.903645 0.270442 0.076 Uiso 0.5 1 calc R U P E 2
H15D H 0.880403 0.801964 0.314234 0.076 Uiso 0.5 1 calc R U P E 2
C16 C 0.7477(10) 0.8882(10) 0.3932(7) 0.102(4) Uani 1 1 d D . . . .
H16B H 0.820329 0.915968 0.395130 0.122 Uiso 1 1 d R U . E .
H16A H 0.715929 0.886227 0.450890 0.153 Uiso 1 1 d R U . . .
H16C H 0.719829 0.956217 0.368930 0.153 Uiso 1 1 d R U . . .
C17A C 0.894(2) 0.648(4) 0.0937(17) 0.093(4) Uani 0.5 1 d . . P F 1
H17C H 0.899478 0.570542 0.116090 0.111 Uiso 0.5 1 calc R U P F 1
H17D H 0.973426 0.675634 0.082829 0.111 Uiso 0.5 1 calc R U P F 1
C18A C 0.8593(19) 0.650(3) 0.0123(11) 0.093(4) Uani 0.5 1 d . . P F 1
H18D H 0.918402 0.604405 -0.025174 0.139 Uiso 0.5 1 calc R U P F 1
H18E H 0.781761 0.621066 0.021957 0.139 Uiso 0.5 1 calc R U P F 1
H18F H 0.855844 0.726351 -0.011365 0.139 Uiso 0.5 1 calc R U P F 1
C17 C 0.862(2) 0.636(3) 0.0902(16) 0.093(4) Uani 0.5 1 d D . P F 2
H17A H 0.834409 0.563103 0.101422 0.111 Uiso 0.5 1 d R U P F 2
H17B H 0.943739 0.630123 0.091402 0.111 Uiso 0.5 1 d R U P F 2
C18 C 0.8870(19) 0.722(2) 0.0160(11) 0.093(4) Uani 0.5 1 d D . P F 2
H18A H 0.917087 0.682843 -0.033874 0.139 Uiso 0.5 1 calc R U P F 2
H18B H 0.945823 0.769988 0.021340 0.139 Uiso 0.5 1 calc R U P F 2
H18C H 0.813589 0.766070 0.013779 0.139 Uiso 0.5 1 calc R U P F 2
C19 C 0.6460(5) 0.4843(5) 0.2810(3) 0.0327(11) Uani 1 1 d . . . . .
H19A H 0.714851 0.448279 0.293912 0.039 Uiso 1 1 calc R U . . .
C20 C 0.5480(5) 0.4249(5) 0.2888(3) 0.0303(11) Uani 1 1 d . . . . .
H20A H 0.552438 0.348478 0.305667 0.036 Uiso 1 1 calc R U . . .
C21 C 0.3670(6) 0.4241(6) 0.0887(3) 0.0400(13) Uani 1 1 d . . . . .
H21A H 0.337428 0.499117 0.094554 0.048 Uiso 1 1 calc R U . . .
C22 C 0.4048(10) 0.3874(7) 0.0121(4) 0.073(3) Uani 1 1 d . . . . .
H22A H 0.403022 0.436127 -0.034179 0.088 Uiso 1 1 calc R U . . .
C23 C 0.4454(12) 0.2786(9) 0.0042(6) 0.098(3) Uani 1 1 d . U . . .
H23A H 0.468294 0.250056 -0.047906 0.117 Uiso 1 1 calc R U . . .
C24 C 0.4529(11) 0.2106(8) 0.0718(5) 0.084(3) Uani 1 1 d . U . . .
H24A H 0.482565 0.135535 0.066501 0.101 Uiso 1 1 calc R U . . .
C25 C 0.4168(7) 0.2526(5) 0.1472(4) 0.0448(15) Uani 1 1 d . . . . .
C26 C 0.4241(6) 0.1891(5) 0.2234(4) 0.0387(13) Uani 1 1 d . . . . .
C27 C 0.4851(7) 0.0854(5) 0.2263(4) 0.0504(17) Uani 1 1 d . . . . .
H27A H 0.524137 0.051453 0.177548 0.061 Uiso 1 1 calc R U . . .
C28 C 0.4883(8) 0.0327(6) 0.2998(5) 0.057(2) Uani 1 1 d . . . . .
H28A H 0.527537 -0.039020 0.302592 0.069 Uiso 1 1 calc R U . . .
C29 C 0.4344(7) 0.0842(6) 0.3695(4) 0.0526(18) Uani 1 1 d . . . . .
H29A H 0.437108 0.049241 0.420937 0.063 Uiso 1 1 calc R U . . .
C30 C 0.3759(6) 0.1878(5) 0.3638(4) 0.0413(14) Uani 1 1 d . . . . .
H30A H 0.338102 0.223241 0.412085 0.050 Uiso 1 1 calc R U . . .
C31 C 0.1050(6) 0.3033(5) 0.2153(4) 0.0394(13) Uani 1 1 d . . . . .
H31A H 0.157961 0.309042 0.162922 0.047 Uiso 1 1 calc R U . . .
C32 C -0.0027(6) 0.2622(6) 0.2230(4) 0.0483(16) Uani 1 1 d . . . . .
H32A H -0.022661 0.239768 0.176946 0.058 Uiso 1 1 calc R U . . .
C33 C -0.0815(5) 0.2541(6) 0.2989(4) 0.0460(15) Uani 1 1 d . . . . .
H33A H -0.157049 0.227725 0.305720 0.055 Uiso 1 1 calc R U . . .
C34 C -0.0478(5) 0.2853(5) 0.3642(4) 0.0393(13) Uani 1 1 d . . . . .
H34A H -0.099541 0.278503 0.416954 0.047 Uiso 1 1 calc R U . . .
C35 C 0.0624(5) 0.3269(5) 0.3532(3) 0.0310(11) Uani 1 1 d . . . . .
C36 C 0.1047(5) 0.3653(4) 0.4186(3) 0.0305(11) Uani 1 1 d . . . . .
C37 C 0.0420(5) 0.3575(5) 0.5001(3) 0.0373(13) Uani 1 1 d . . . . .
H37A H -0.031522 0.325127 0.516124 0.045 Uiso 1 1 calc R U . . .
C38 C 0.0882(6) 0.3973(6) 0.5565(4) 0.0457(15) Uani 1 1 d . . . . .
H38A H 0.047873 0.390939 0.612390 0.055 Uiso 1 1 calc R U . . .
C39 C 0.1942(6) 0.4468(5) 0.5316(4) 0.0433(15) Uani 1 1 d . . . . .
H39A H 0.226026 0.476338 0.569955 0.052 Uiso 1 1 calc R U . . .
C40 C 0.2530(5) 0.4526(5) 0.4500(3) 0.0354(12) Uani 1 1 d . . . . .
H40A H 0.325504 0.486590 0.432788 0.042 Uiso 1 1 calc R U . . .

loop_
_atom_site_aniso_label
_atom_site_aniso_U_11
_atom_site_aniso_U_22
_atom_site_aniso_U_33
_atom_site_aniso_U_23
_atom_site_aniso_U_13
_atom_site_aniso_U_12
Ru1 0.02002(19) 0.0269(2) 0.02188(19) -0.00132(14) -0.00676(14) -0.00584(14)
P1 0.0704(14) 0.0429(11) 0.0897(17) 0.0213(11) -0.0310(13) 0.0058(10)
P2 0.0251(7) 0.0569(10) 0.0389(8) 0.0026(7) -0.0110(6) -0.0183(7)
P4 0.0532(11) 0.0523(11) 0.0400(9) -0.0016(8) 0.0047(8) -0.0199(8)
P3 0.044(2) 0.0604(16) 0.069(3) -0.009(2) -0.0261(15) 0.0048(15)
F2 0.054(9) 0.084(9) 0.079(4) -0.008(6) -0.024(6) 0.010(9)
P3A 0.044(2) 0.0604(16) 0.069(3) -0.009(2) -0.0261(15) 0.0048(15)
F2A 0.054(9) 0.084(9) 0.079(4) -0.008(6) -0.024(6) 0.010(9)
F1 0.085(6) 0.076(5) 0.119(7) 0.039(5) -0.010(5) -0.001(4)
F3 0.076(5) 0.078(5) 0.104(6) -0.016(4) -0.027(4) 0.025(4)
F4 0.092(4) 0.115(8) 0.082(13) 0.024(9) -0.003(9) 0.014(5)
F5 0.084(6) 0.148(9) 0.124(8) -0.054(7) -0.045(5) 0.007(6)
F6 0.074(5) 0.102(7) 0.134(7) -0.029(6) -0.054(5) -0.001(6)
F1A 0.085(6) 0.076(5) 0.119(7) 0.039(5) -0.010(5) -0.001(4)
F3A 0.076(5) 0.078(5) 0.104(6) -0.016(4) -0.027(4) 0.025(4)
F4A 0.092(4) 0.115(8) 0.082(13) 0.024(9) -0.003(9) 0.014(5)
F5A 0.084(6) 0.148(9) 0.124(8) -0.054(7) -0.045(5) 0.007(6)
F6A 0.074(5) 0.102(7) 0.134(7) -0.029(6) -0.054(5) -0.001(6)
F7 0.083(6) 0.100(7) 0.040(4) 0.026(5) -0.008(4) -0.023(5)
F8 0.103(8) 0.095(8) 0.101(8) 0.017(6) -0.018(6) 0.014(6)
F9 0.089(7) 0.087(7) 0.104(9) -0.061(7) 0.006(6) -0.006(5)
F10 0.121(8) 0.115(8) 0.095(7) 0.003(6) -0.018(6) -0.062(7)
F11 0.051(4) 0.086(6) 0.057(4) 0.002(4) -0.020(3) -0.033(4)
F12 0.067(5) 0.087(6) 0.055(5) -0.005(4) 0.001(4) -0.033(4)
F7A 0.083(6) 0.100(7) 0.040(4) 0.026(5) -0.008(4) -0.023(5)
F8A 0.103(8) 0.095(8) 0.101(8) 0.017(6) -0.018(6) 0.014(6)
F9A 0.089(7) 0.087(7) 0.104(9) -0.061(7) 0.006(6) -0.006(5)
F10A 0.121(8) 0.115(8) 0.095(7) 0.003(6) -0.018(6) -0.062(7)
F11A 0.051(4) 0.086(6) 0.057(4) 0.002(4) -0.020(3) -0.033(4)
F12A 0.067(5) 0.087(6) 0.055(5) -0.005(4) 0.001(4) -0.033(4)
O1 0.065(4) 0.073(4) 0.167(8) 0.045(5) -0.056(5) 0.007(3)
O3 0.077(5) 0.050(4) 0.163(8) 0.002(4) -0.037(5) 0.008(3)
O4 0.0232(19) 0.076(3) 0.040(2) -0.005(2) -0.0117(17) -0.012(2)
O5 0.067(4) 0.068(4) 0.126(6) -0.036(4) -0.060(4) -0.006(3)
O6 0.044(3) 0.101(5) 0.051(3) 0.028(3) -0.009(2) -0.032(3)
O7 0.181(14) 0.059(8) 0.123(11) 0.019(8) -0.074(11) -0.025(9)
N1 0.023(2) 0.031(2) 0.024(2) -0.0003(17) -0.0067(16) -0.0055(17)
N2 0.021(2) 0.029(2) 0.026(2) -0.0016(17) -0.0053(16) -0.0027(16)
N3 0.032(2) 0.033(2) 0.030(2) -0.0023(19) -0.0069(18) -0.0095(19)
N4 0.032(2) 0.028(2) 0.029(2) -0.0023(18) -0.0090(18) -0.0071(18)
N5 0.029(2) 0.028(2) 0.028(2) -0.0017(17) -0.0081(17) -0.0049(17)
N6 0.031(2) 0.032(2) 0.028(2) -0.0005(18) -0.0102(18) -0.0096(18)
C1 0.019(2) 0.039(3) 0.038(3) 0.002(2) -0.009(2) -0.006(2)
C2 0.018(2) 0.053(4) 0.044(3) 0.004(3) -0.010(2) -0.002(2)
C3 0.030(3) 0.036(3) 0.037(3) 0.007(2) -0.011(2) 0.000(2)
O2 0.085(5) 0.018(7) 0.098(7) 0.028(5) -0.027(5) -0.004(6)
C4 0.114(12) 0.101(19) 0.154(15) -0.038(12) 0.010(12) -0.006(10)
C5 0.114(12) 0.101(19) 0.154(15) -0.038(12) 0.010(12) -0.006(10)
C6 0.086(5) 0.069(4) 0.114(6) -0.010(5) -0.017(5) -0.012(4)
C7 0.086(5) 0.069(4) 0.114(6) -0.010(5) -0.017(5) -0.012(4)
O2A 0.085(5) 0.018(7) 0.098(7) 0.028(5) -0.027(5) -0.004(6)
C4A 0.114(12) 0.101(19) 0.154(15) -0.038(12) 0.010(12) -0.006(10)
C5A 0.114(12) 0.101(19) 0.154(15) -0.038(12) 0.010(12) -0.006(10)
C6A 0.086(5) 0.069(4) 0.114(6) -0.010(5) -0.017(5) -0.012(4)
C7A 0.086(5) 0.069(4) 0.114(6) -0.010(5) -0.017(5) -0.012(4)
C8 0.026(2) 0.036(3) 0.026(2) 0.001(2) -0.007(2) -0.004(2)
C9 0.020(2) 0.032(3) 0.020(2) -0.0003(18) -0.0053(17) -0.0046(19)
C10 0.019(2) 0.031(2) 0.018(2) -0.0023(18) -0.0050(17) -0.0038(18)
C11 0.033(3) 0.031(3) 0.036(3) 0.002(2) -0.010(2) -0.008(2)
C12 0.032(3) 0.034(3) 0.030(3) 0.001(2) -0.011(2) -0.012(2)
C13 0.025(2) 0.033(3) 0.019(2) -0.0011(19) -0.0046(18) -0.008(2)
C14 0.018(2) 0.042(3) 0.023(2) -0.003(2) -0.0052(18) -0.010(2)
C15 0.065(7) 0.058(7) 0.069(8) -0.007(6) -0.019(6) -0.007(5)
C15A 0.065(7) 0.058(7) 0.069(8) -0.007(6) -0.019(6) -0.007(5)
C16 0.095(8) 0.103(9) 0.124(10) -0.045(8) -0.043(7) -0.019(7)
C17A 0.058(8) 0.179(13) 0.042(4) 0.012(7) -0.017(5) -0.017(8)
C18A 0.058(8) 0.179(13) 0.042(4) 0.012(7) -0.017(5) -0.017(8)
C17 0.058(8) 0.179(13) 0.042(4) 0.012(7) -0.017(5) -0.017(8)
C18 0.058(8) 0.179(13) 0.042(4) 0.012(7) -0.017(5) -0.017(8)
C19 0.023(2) 0.044(3) 0.032(3) 0.000(2) -0.010(2) -0.002(2)
C20 0.027(3) 0.032(3) 0.034(3) 0.002(2) -0.013(2) -0.002(2)
C21 0.045(3) 0.046(3) 0.028(3) 0.003(2) -0.008(2) -0.011(3)
C22 0.124(8) 0.055(5) 0.028(3) 0.007(3) -0.002(4) -0.004(5)
C23 0.155(8) 0.080(6) 0.043(4) -0.009(4) -0.003(5) 0.007(6)
C24 0.134(7) 0.064(5) 0.044(4) -0.017(4) -0.005(4) 0.016(5)
C25 0.065(4) 0.037(3) 0.029(3) -0.001(2) -0.001(3) -0.011(3)
C26 0.049(4) 0.034(3) 0.033(3) -0.005(2) -0.006(3) -0.011(3)
C27 0.071(5) 0.030(3) 0.045(4) -0.007(3) -0.004(3) -0.004(3)
C28 0.086(6) 0.029(3) 0.058(4) -0.008(3) -0.025(4) 0.011(3)
C29 0.084(5) 0.035(3) 0.043(4) 0.000(3) -0.029(4) 0.007(3)
C30 0.056(4) 0.038(3) 0.033(3) -0.002(2) -0.017(3) -0.005(3)
C31 0.040(3) 0.053(4) 0.031(3) -0.001(3) -0.014(2) -0.017(3)
C32 0.045(4) 0.068(5) 0.043(3) -0.003(3) -0.024(3) -0.023(3)
C33 0.029(3) 0.055(4) 0.059(4) 0.000(3) -0.014(3) -0.017(3)
C34 0.025(3) 0.048(3) 0.045(3) 0.003(3) -0.007(2) -0.012(2)
C35 0.030(3) 0.032(3) 0.032(3) 0.001(2) -0.010(2) -0.006(2)
C36 0.033(3) 0.028(3) 0.031(3) -0.002(2) -0.008(2) -0.003(2)
C37 0.037(3) 0.041(3) 0.030(3) 0.000(2) -0.002(2) -0.006(2)
C38 0.054(4) 0.052(4) 0.025(3) -0.006(3) 0.000(3) 0.000(3)
C39 0.062(4) 0.042(3) 0.028(3) -0.007(2) -0.013(3) -0.011(3)
C40 0.039(3) 0.036(3) 0.033(3) -0.006(2) -0.011(2) -0.008(2)

loop_
_atom_type_symbol
_atom_type_description
_atom_type_scat_dispersion_real
_atom_type_scat_dispersion_imag
_atom_type_scat_source
C C 0.0033 0.0016 'International Tables Vol C Tables 4.2.6.8 and 6.1.1.4'
H H 0.0000 0.0000 'International Tables Vol C Tables 4.2.6.8 and 6.1.1.4'
N N 0.0061 0.0033 'International Tables Vol C Tables 4.2.6.8 and 6.1.1.4'
O O 0.0106 0.0060 'International Tables Vol C Tables 4.2.6.8 and 6.1.1.4'
F F 0.0171 0.0103 'International Tables Vol C Tables 4.2.6.8 and 6.1.1.4'
P P 0.1023 0.0942 'International Tables Vol C Tables 4.2.6.8 and 6.1.1.4'
Ru Ru -1.2594 0.8363 'International Tables Vol C Tables 4.2.6.8 and 6.1.1.4'

loop_
_citation_id
_citation_doi
_citation_year
1 10.1039/D2DT01364A 2022

loop_
_geom_angle_atom_site_label_1
_geom_angle_atom_site_label_2
_geom_angle_atom_site_label_3
_geom_angle
_geom_angle_site_symmetry_1
_geom_angle_site_symmetry_3
_geom_angle_publ_flag
N1 Ru1 N6 96.38(17) . . ?
N1 Ru1 N3 95.30(18) . . ?
N6 Ru1 N3 93.05(18) . . ?
N1 Ru1 N2 79.57(17) . . ?
N6 Ru1 N2 175.05(18) . . ?
N3 Ru1 N2 90.17(17) . . ?
N1 Ru1 N4 171.87(17) . . ?
N6 Ru1 N4 90.15(18) . . ?
N3 Ru1 N4 79.47(18) . . ?
N2 Ru1 N4 94.14(17) . . ?
N1 Ru1 N5 91.74(17) . . ?
N6 Ru1 N5 78.51(17) . . ?
N3 Ru1 N5 169.58(17) . . ?
N2 Ru1 N5 98.66(17) . . ?
N4 Ru1 N5 94.31(18) . . ?
O1 P1 O2A 119.2(8) . . ?
O1 P1 O2 117.2(8) . . ?
O1 P1 O3 112.8(5) . . ?
O2A P1 O3 91.0(7) . . ?
O2 P1 O3 109.5(7) . . ?
O1 P1 C3 108.6(4) . . ?
O2A P1 C3 117.2(6) . . ?
O2 P1 C3 101.5(5) . . ?
O3 P1 C3 106.2(3) . . ?
O4 P2 O5 116.6(3) . . ?
O4 P2 O6 115.9(3) . . ?
O5 P2 O6 100.2(4) . . ?
O4 P2 C14 111.5(3) . . ?
O5 P2 C14 105.1(3) . . ?
O6 P2 C14 106.3(3) . . ?
F10A P4 F9A 92.7(11) . . ?
F10A P4 F7A 165.3(10) . . ?
F9A P4 F7A 77.7(10) . . ?
F10A P4 F12A 87.5(11) . . ?
F9A P4 F12A 178.9(11) . . ?
F7A P4 F12A 101.9(10) . . ?
F10 P4 F12 108.0(9) . . ?
F10 P4 F9 96.4(13) . . ?
F12 P4 F9 79.4(11) . . ?
F10 P4 F8 94.9(11) . . ?
F12 P4 F8 101.5(10) . . ?
F9 P4 F8 167.8(12) . . ?
F10 P4 F7 88.6(8) . . ?
F12 P4 F7 160.8(8) . . ?
F9 P4 F7 89.4(11) . . ?
F8 P4 F7 86.1(9) . . ?
F10 P4 F11 173.4(8) . . ?
F12 P4 F11 78.4(9) . . ?
F9 P4 F11 86.2(13) . . ?
F8 P4 F11 82.1(10) . . ?
F7 P4 F11 85.3(8) . . ?
F10A P4 F8A 97.5(11) . . ?
F9A P4 F8A 90.1(11) . . ?
F7A P4 F8A 93.6(12) . . ?
F12A P4 F8A 90.9(13) . . ?
F10A P4 F11A 87.3(8) . . ?
F9A P4 F11A 91.8(8) . . ?
F7A P4 F11A 82.0(8) . . ?
F12A P4 F11A 87.1(10) . . ?
F8A P4 F11A 174.7(9) . . ?
F5 P3 F6 171.0(10) . . ?
F5 P3 F1 100.9(9) . . ?
F6 P3 F1 88.1(8) . . ?
F5 P3 F3 89.1(7) . . ?
F6 P3 F3 90.0(7) . . ?
F1 P3 F3 90.4(7) . . ?
F5 P3 F4 90.4(17) . . ?
F6 P3 F4 80.7(17) . . ?
F1 P3 F4 167.9(17) . . ?
F3 P3 F4 94(2) . . ?
F5 P3 F2 94.1(17) . . ?
F6 P3 F2 86.4(17) . . ?
F1 P3 F2 92.1(17) . . ?
F3 P3 F2 175.6(17) . . ?
F4 P3 F2 83(3) . . ?
F1A P3A F4A 169(2) . . ?
F1A P3A F6A 90.9(9) . . ?
F4A P3A F6A 95.8(19) . . ?
F1A P3A F2A 85.3(19) . . ?
F4A P3A F2A 103(3) . . ?
F6A P3A F2A 91.3(18) . . ?
F1A P3A F3A 86.5(8) . . ?
F4A P3A F3A 84(2) . . ?
F6A P3A F3A 92.0(8) . . ?
F2A P3A F3A 171.2(19) . . ?
F1A P3A F5A 91.4(9) . . ?
F4A P3A F5A 82(2) . . ?
F6A P3A F5A 176.6(9) . . ?
F2A P3A F5A 86.5(18) . . ?
F3A P3A F5A 90.6(8) . . ?
C4A O3 P1 118(2) . . ?
P1 O3 C4 119.0(10) . . ?
C15 O5 P2 135.3(10) . . ?
C15A O5 P2 128.0(8) . . ?
C17A O6 P2 118.6(12) . . ?
C17 O6 P2 117.4(9) . . ?
H1SB O7 H1SA 107.9 . . ?
C1 N1 C9 116.9(5) . . ?
C1 N1 Ru1 128.5(4) . . ?
C9 N1 Ru1 114.6(3) . . ?
C20 N2 C10 117.6(4) . . ?
C20 N2 Ru1 128.3(4) . . ?
C10 N2 Ru1 114.0(3) . . ?
C21 N3 C25 118.5(5) . . ?
C21 N3 Ru1 126.6(4) . . ?
C25 N3 Ru1 114.7(4) . . ?
C30 N4 C26 118.9(5) . . ?
C30 N4 Ru1 126.2(4) . . ?
C26 N4 Ru1 114.8(4) . . ?
C36 N5 C40 119.3(5) . . ?
C36 N5 Ru1 115.5(3) . . ?
C40 N5 Ru1 125.0(4) . . ?
C31 N6 C35 117.6(5) . . ?
C31 N6 Ru1 126.6(4) . . ?
C35 N6 Ru1 115.8(3) . . ?
N1 C1 C2 122.6(5) . . ?
N1 C1 H1A 118.7 . . ?
C2 C1 H1A 118.7 . . ?
C3 C2 C1 121.0(5) . . ?
C3 C2 H2A 119.5 . . ?
C1 C2 H2A 119.5 . . ?
C2 C3 C8 117.9(5) . . ?
C2 C3 P1 118.8(4) . . ?
C8 C3 P1 123.2(4) . . ?
C6 O2 P1 135.5(16) . . ?
C5 C4 O3 102(3) . . ?
C5 C4 H4A 111.7 . . ?
O3 C4 H4A 111.4 . . ?
C5 C4 H4B 111.2 . . ?
O3 C4 H4B 111.4 . . ?
H4A C4 H4B 109.2 . . ?
C4 C5 H5A 109.2 . . ?
C4 C5 H5B 109.6 . . ?
H5A C5 H5B 109.5 . . ?
C4 C5 H5C 109.7 . . ?
H5A C5 H5C 109.5 . . ?
H5B C5 H5C 109.5 . . ?
O2 C6 C7 134.2(19) . . ?
O2 C6 H6A 102.9 . . ?
C7 C6 H6A 107.6 . . ?
O2 C6 H6B 102.9 . . ?
C7 C6 H6B 101.2 . . ?
H6A C6 H6B 105.1 . . ?
C6 C7 H7A 131.8 . . ?
C6 C7 H7B 84.9 . . ?
H7A C7 H7B 109.5 . . ?
C6 C7 H7C 108.0 . . ?
H7A C7 H7C 109.5 . . ?
H7B C7 H7C 109.5 . . ?
C6A O2A P1 125.9(15) . . ?
O3 C4A C5A 130(4) . . ?
O3 C4A H4AA 111.0 . . ?
C5A C4A H4AA 85.6 . . ?
O3 C4A H4AB 109.4 . . ?
C5A C4A H4AB 109.5 . . ?
H4AA C4A H4AB 108.0 . . ?
C4A C5A H5AA 129.0 . . ?
C4A C5A H5AB 110.1 . . ?
H5AA C5A H5AB 109.5 . . ?
C4A C5A H5AC 85.9 . . ?
H5AA C5A H5AC 109.5 . . ?
H5AB C5A H5AC 109.5 . . ?
O2A C6A C7A 125.6(19) . . ?
O2A C6A H6AA 106.9 . . ?
C7A C6A H6AA 107.0 . . ?
O2A C6A H6AB 106.9 . . ?
C7A C6A H6AB 102.4 . . ?
H6AA C6A H6AB 106.6 . . ?
C6A C7A H7AA 109.7 . . ?
C6A C7A H7AB 113.4 . . ?
H7AA C7A H7AB 109.2 . . ?
C6A C7A H7AC 105.4 . . ?
H7AA C7A H7AC 109.3 . . ?
H7AB C7A H7AC 109.7 . . ?
C9 C8 C3 117.8(5) . . ?
C9 C8 C11 117.8(5) . . ?
C3 C8 C11 124.4(5) . . ?
N1 C9 C8 123.7(5) . . ?
N1 C9 C10 115.7(4) . . ?
C8 C9 C10 120.6(4) . . ?
N2 C10 C13 123.4(4) . . ?
N2 C10 C9 115.8(4) . . ?
C13 C10 C9 120.8(5) . . ?
C12 C11 C8 121.4(5) . . ?
C12 C11 H11A 119.3 . . ?
C8 C11 H11A 119.3 . . ?
C11 C12 C13 122.0(5) . . ?
C11 C12 H12A 119.0 . . ?
C13 C12 H12A 119.0 . . ?
C10 C13 C14 117.4(5) . . ?
C10 C13 C12 117.4(5) . . ?
C14 C13 C12 125.2(5) . . ?
C19 C14 C13 118.6(5) . . ?
C19 C14 P2 117.8(4) . . ?
C13 C14 P2 123.6(4) . . ?
O5 C15 C16 129.3(15) . . ?
O5 C15 H15A 105.0 . . ?
C16 C15 H15A 105.0 . . ?
O5 C15 H15B 105.0 . . ?
C16 C15 H15B 105.0 . . ?
H15A C15 H15B 105.8 . . ?
O5 C15A C16 114.0(11) . . ?
O5 C15A H15C 108.8 . . ?
C16 C15A H15C 108.8 . . ?
O5 C15A H15D 108.8 . . ?
C16 C15A H15D 108.8 . . ?
H15C C15A H15D 107.7 . . ?
C15A C16 H16B 92.1 . . ?
C15 C16 H16B 136.3 . . ?
C15A C16 H16A 156.4 . . ?
C15 C16 H16A 112.2 . . ?
H16B C16 H16A 93.7 . . ?
C15A C16 H16C 92.9 . . ?
C15 C16 H16C 108.6 . . ?
H16B C16 H16C 93.7 . . ?
H16A C16 H16C 109.5 . . ?
O6 C17A C18A 115(2) . . ?
O6 C17A H17C 108.6 . . ?
C18A C17A H17C 108.6 . . ?
O6 C17A H17D 108.6 . . ?
C18A C17A H17D 108.6 . . ?
H17C C17A H17D 107.6 . . ?
C17A C18A H18D 109.5 . . ?
C17A C18A H18E 109.5 . . ?
H18D C18A H18E 109.5 . . ?
C17A C18A H18F 109.5 . . ?
H18D C18A H18F 109.5 . . ?
H18E C18A H18F 109.5 . . ?
O6 C17 C18 99(2) . . ?
O6 C17 H17A 115.4 . . ?
C18 C17 H17A 136.4 . . ?
O6 C17 H17B 99.6 . . ?
C18 C17 H17B 91.1 . . ?
H17A C17 H17B 108.2 . . ?
C17 C18 H18A 109.5 . . ?
C17 C18 H18B 109.5 . . ?
H18A C18 H18B 109.5 . . ?
C17 C18 H18C 109.5 . . ?
H18A C18 H18C 109.5 . . ?
H18B C18 H18C 109.5 . . ?
C14 C19 C20 120.9(5) . . ?
C14 C19 H19A 119.5 . . ?
C20 C19 H19A 119.5 . . ?
N2 C20 C19 122.1(5) . . ?
N2 C20 H20A 118.9 . . ?
C19 C20 H20A 118.9 . . ?
N3 C21 C22 123.0(7) . . ?
N3 C21 H21A 118.5 . . ?
C22 C21 H21A 118.5 . . ?
C21 C22 C23 118.2(7) . . ?
C21 C22 H22A 120.9 . . ?
C23 C22 H22A 120.9 . . ?
C22 C23 C24 120.0(8) . . ?
C22 C23 H23A 120.0 . . ?
C24 C23 H23A 120.0 . . ?
C23 C24 C25 119.4(9) . . ?
C23 C24 H24A 120.3 . . ?
C25 C24 H24A 120.3 . . ?
N3 C25 C24 120.8(7) . . ?
N3 C25 C26 114.9(5) . . ?
C24 C25 C26 124.3(7) . . ?
N4 C26 C27 121.0(6) . . ?
N4 C26 C25 115.5(5) . . ?
C27 C26 C25 123.4(6) . . ?
C28 C27 C26 119.5(6) . . ?
C28 C27 H27A 120.2 . . ?
C26 C27 H27A 120.2 . . ?
C29 C28 C27 119.5(6) . . ?
C29 C28 H28A 120.2 . . ?
C27 C28 H28A 120.2 . . ?
C28 C29 C30 119.0(6) . . ?
C28 C29 H29A 120.5 . . ?
C30 C29 H29A 120.5 . . ?
N4 C30 C29 122.0(6) . . ?
N4 C30 H30A 119.0 . . ?
C29 C30 H30A 119.0 . . ?
N6 C31 C32 123.4(6) . . ?
N6 C31 H31A 118.3 . . ?
C32 C31 H31A 118.3 . . ?
C31 C32 C33 119.1(6) . . ?
C31 C32 H32A 120.5 . . ?
C33 C32 H32A 120.5 . . ?
C34 C33 C32 118.4(5) . . ?
C34 C33 H33A 120.8 . . ?
C32 C33 H33A 120.8 . . ?
C33 C34 C35 120.3(6) . . ?
C33 C34 H34A 119.8 . . ?
C35 C34 H34A 119.8 . . ?
N6 C35 C34 121.1(5) . . ?
N6 C35 C36 114.6(5) . . ?
C34 C35 C36 124.3(5) . . ?
N5 C36 C37 121.6(5) . . ?
N5 C36 C35 115.1(5) . . ?
C37 C36 C35 123.4(5) . . ?
C38 C37 C36 119.0(6) . . ?
C38 C37 H37A 120.5 . . ?
C36 C37 H37A 120.5 . . ?
C37 C38 C39 119.6(6) . . ?
C37 C38 H38A 120.2 . . ?
C39 C38 H38A 120.2 . . ?
C38 C39 C40 119.2(6) . . ?
C38 C39 H39A 120.4 . . ?
C40 C39 H39A 120.4 . . ?
N5 C40 C39 121.3(6) . . ?
N5 C40 H40A 119.3 . . ?
C39 C40 H40A 119.3 . . ?

loop_
_geom_bond_atom_site_label_1
_geom_bond_atom_site_label_2
_geom_bond_distance
_geom_bond_site_symmetry_2
_geom_bond_publ_flag
Ru1 N1 2.044(4) . ?
Ru1 N6 2.056(4) . ?
Ru1 N3 2.058(5) . ?
Ru1 N2 2.061(4) . ?
Ru1 N4 2.062(5) . ?
Ru1 N5 2.067(4) . ?
P1 O1 1.489(7) . ?
P1 O2A 1.538(9) . ?
P1 O2 1.536(9) . ?
P1 O3 1.587(9) . ?
P1 C3 1.803(6) . ?
P2 O4 1.460(5) . ?
P2 O5 1.553(6) . ?
P2 O6 1.564(5) . ?
P2 C14 1.811(5) . ?
P4 F10A 1.515(17) . ?
P4 F9A 1.545(11) . ?
P4 F7A 1.552(11) . ?
P4 F12A 1.565(15) . ?
P4 F10 1.563(10) . ?
P4 F12 1.592(9) . ?
P4 F9 1.590(10) . ?
P4 F8 1.597(10) . ?
P4 F7 1.604(8) . ?
P4 F11 1.617(9) . ?
P4 F8A 1.62(2) . ?
P4 F11A 1.637(10) . ?
P3 F5 1.566(9) . ?
P3 F6 1.567(8) . ?
P3 F1 1.567(8) . ?
P3 F3 1.587(8) . ?
P3 F4 1.587(10) . ?
P3 F2 1.590(10) . ?
P3A F1A 1.577(8) . ?
P3A F4A 1.579(10) . ?
P3A F6A 1.583(9) . ?
P3A F2A 1.588(10) . ?
P3A F3A 1.591(8) . ?
P3A F5A 1.631(15) . ?
O3 C4A 1.21(3) . ?
O3 C4 1.75(4) . ?
O5 C15 1.132(16) . ?
O5 C15A 1.384(17) . ?
O6 C17A 1.46(4) . ?
O6 C17 1.49(4) . ?
O7 H1SB 0.8500 . ?
O7 H1SA 0.8500 . ?
N1 C1 1.345(6) . ?
N1 C9 1.373(6) . ?
N2 C20 1.343(6) . ?
N2 C10 1.367(7) . ?
N3 C21 1.344(7) . ?
N3 C25 1.360(8) . ?
N4 C30 1.345(7) . ?
N4 C26 1.352(7) . ?
N5 C36 1.350(7) . ?
N5 C40 1.351(7) . ?
N6 C31 1.353(7) . ?
N6 C35 1.362(7) . ?
C1 C2 1.390(8) . ?
C1 H1A 0.9500 . ?
C2 C3 1.379(8) . ?
C2 H2A 0.9500 . ?
C3 C8 1.418(7) . ?
O2 C6 1.416(10) . ?
C4 C5 1.543(10) . ?
C4 H4A 0.9900 . ?
C4 H4B 0.9900 . ?
C5 H5A 0.9800 . ?
C5 H5B 0.9800 . ?
C5 H5C 0.9800 . ?
C6 C7 1.563(11) . ?
C6 H6A 0.9900 . ?
C6 H6B 0.9900 . ?
C7 H7A 0.9799 . ?
C7 H7B 0.9797 . ?
C7 H7C 0.9802 . ?
O2A C6A 1.431(10) . ?
C4A C5A 1.543(10) . ?
C4A H4AA 0.9902 . ?
C4A H4AB 0.9899 . ?
C5A H5AA 0.9800 . ?
C5A H5AB 0.9797 . ?
C5A H5AC 0.9796 . ?
C6A C7A 1.576(10) . ?
C6A H6AA 0.9900 . ?
C6A H6AB 0.9900 . ?
C7A H7AA 0.9808 . ?
C7A H7AB 0.9811 . ?
C7A H7AC 0.9805 . ?
C8 C9 1.397(7) . ?
C8 C11 1.440(7) . ?
C9 C10 1.436(6) . ?
C10 C13 1.405(7) . ?
C11 C12 1.357(8) . ?
C11 H11A 0.9500 . ?
C12 C13 1.433(8) . ?
C12 H12A 0.9500 . ?
C13 C14 1.417(7) . ?
C14 C19 1.367(8) . ?
C15 C16 1.541(9) . ?
C15 H15A 0.9900 . ?
C15 H15B 0.9900 . ?
C15A C16 1.503(9) . ?
C15A H15C 0.9900 . ?
C15A H15D 0.9900 . ?
C16 H16B 0.9598 . ?
C16 H16A 0.9599 . ?
C16 H16C 0.9597 . ?
C17A C18A 1.55(3) . ?
C17A H17C 0.9900 . ?
C17A H17D 0.9900 . ?
C18A H18D 0.9800 . ?
C18A H18E 0.9800 . ?
C18A H18F 0.9800 . ?
C17 C18 1.556(10) . ?
C17 H17A 0.9601 . ?
C17 H17B 0.9601 . ?
C18 H18A 0.9800 . ?
C18 H18B 0.9800 . ?
C18 H18C 0.9800 . ?
C19 C20 1.393(7) . ?
C19 H19A 0.9500 . ?
C20 H20A 0.9500 . ?
C21 C22 1.371(9) . ?
C21 H21A 0.9500 . ?
C22 C23 1.370(13) . ?
C22 H22A 0.9500 . ?
C23 C24 1.379(13) . ?
C23 H23A 0.9500 . ?
C24 C25 1.378(10) . ?
C24 H24A 0.9500 . ?
C25 C26 1.474(9) . ?
C26 C27 1.393(9) . ?
C27 C28 1.370(10) . ?
C27 H27A 0.9500 . ?
C28 C29 1.372(10) . ?
C28 H28A 0.9500 . ?
C29 C30 1.385(9) . ?
C29 H29A 0.9500 . ?
C30 H30A 0.9500 . ?
C31 C32 1.379(8) . ?
C31 H31A 0.9500 . ?
C32 C33 1.387(10) . ?
C32 H32A 0.9500 . ?
C33 C34 1.376(9) . ?
C33 H33A 0.9500 . ?
C34 C35 1.400(7) . ?
C34 H34A 0.9500 . ?
C35 C36 1.469(7) . ?
C36 C37 1.397(8) . ?
C37 C38 1.371(9) . ?
C37 H37A 0.9500 . ?
C38 C39 1.387(10) . ?
C38 H38A 0.9500 . ?
C39 C40 1.387(8) . ?
C39 H39A 0.9500 . ?
C40 H40A 0.9500 . ?

loop_
_geom_torsion_atom_site_label_1
_geom_torsion_atom_site_label_2
_geom_torsion_atom_site_label_3
_geom_torsion_atom_site_label_4
_geom_torsion
_geom_torsion_site_symmetry_1
_geom_torsion_site_symmetry_2
_geom_torsion_site_symmetry_3
_geom_torsion_site_symmetry_4
_geom_torsion_publ_flag
O1 P1 O3 C4A 39(2) . . . . ?
O2A P1 O3 C4A 162(2) . . . . ?
C3 P1 O3 C4A -79(2) . . . . ?
O1 P1 O3 C4 70.2(15) . . . . ?
O2 P1 O3 C4 -157.4(16) . . . . ?
C3 P1 O3 C4 -48.6(15) . . . . ?
O4 P2 O5 C15 -43.3(15) . . . . ?
O6 P2 O5 C15 -169.2(14) . . . . ?
C14 P2 O5 C15 80.7(14) . . . . ?
O4 P2 O5 C15A 43.1(12) . . . . ?
O6 P2 O5 C15A -82.8(11) . . . . ?
C14 P2 O5 C15A 167.1(11) . . . . ?
O4 P2 O6 C17A 32.5(13) . . . . ?
O5 P2 O6 C17A 158.9(13) . . . . ?
C14 P2 O6 C17A -91.9(13) . . . . ?
O4 P2 O6 C17 51.7(11) . . . . ?
O5 P2 O6 C17 178.2(11) . . . . ?
C14 P2 O6 C17 -72.7(11) . . . . ?
C9 N1 C1 C2 -1.3(8) . . . . ?
Ru1 N1 C1 C2 -179.3(4) . . . . ?
N1 C1 C2 C3 1.1(9) . . . . ?
C1 C2 C3 C8 0.6(9) . . . . ?
C1 C2 C3 P1 -176.1(5) . . . . ?
O1 P1 C3 C2 -4.9(7) . . . . ?
O2A P1 C3 C2 -143.6(9) . . . . ?
O2 P1 C3 C2 -129.0(9) . . . . ?
O3 P1 C3 C2 116.6(6) . . . . ?
O1 P1 C3 C8 178.6(6) . . . . ?
O2A P1 C3 C8 39.9(10) . . . . ?
O2 P1 C3 C8 54.5(9) . . . . ?
O3 P1 C3 C8 -59.9(6) . . . . ?
O1 P1 O2 C6 -26(2) . . . . ?
O3 P1 O2 C6 -156.2(17) . . . . ?
C3 P1 O2 C6 91.9(18) . . . . ?
P1 O3 C4 C5 -174(2) . . . . ?
P1 O2 C6 C7 148(3) . . . . ?
O1 P1 O2A C6A -10.8(18) . . . . ?
O3 P1 O2A C6A -127.8(15) . . . . ?
C3 P1 O2A C6A 123.4(14) . . . . ?
P1 O3 C4A C5A 147(3) . . . . ?
P1 O2A C6A C7A -123(2) . . . . ?
C2 C3 C8 C9 -2.0(8) . . . . ?
P1 C3 C8 C9 174.6(4) . . . . ?
C2 C3 C8 C11 177.4(6) . . . . ?
P1 C3 C8 C11 -6.1(8) . . . . ?
C1 N1 C9 C8 -0.3(7) . . . . ?
Ru1 N1 C9 C8 178.1(4) . . . . ?
C1 N1 C9 C10 180.0(4) . . . . ?
Ru1 N1 C9 C10 -1.7(5) . . . . ?
C3 C8 C9 N1 1.9(8) . . . . ?
C11 C8 C9 N1 -177.5(5) . . . . ?
C3 C8 C9 C10 -178.4(5) . . . . ?
C11 C8 C9 C10 2.3(7) . . . . ?
C20 N2 C10 C13 0.3(7) . . . . ?
Ru1 N2 C10 C13 -175.8(4) . . . . ?
C20 N2 C10 C9 -177.9(4) . . . . ?
Ru1 N2 C10 C9 6.0(5) . . . . ?
N1 C9 C10 N2 -2.9(6) . . . . ?
C8 C9 C10 N2 177.3(4) . . . . ?
N1 C9 C10 C13 178.9(4) . . . . ?
C8 C9 C10 C13 -0.9(7) . . . . ?
C9 C8 C11 C12 -1.2(8) . . . . ?
C3 C8 C11 C12 179.5(5) . . . . ?
C8 C11 C12 C13 -1.3(9) . . . . ?
N2 C10 C13 C14 0.3(7) . . . . ?
C9 C10 C13 C14 178.3(4) . . . . ?
N2 C10 C13 C12 -179.6(5) . . . . ?
C9 C10 C13 C12 -1.5(7) . . . . ?
C11 C12 C13 C10 2.6(8) . . . . ?
C11 C12 C13 C14 -177.2(5) . . . . ?
C10 C13 C14 C19 -1.4(7) . . . . ?
C12 C13 C14 C19 178.4(5) . . . . ?
C10 C13 C14 P2 179.1(4) . . . . ?
C12 C13 C14 P2 -1.1(7) . . . . ?
O4 P2 C14 C19 -3.1(5) . . . . ?
O5 P2 C14 C19 -130.3(5) . . . . ?
O6 P2 C14 C19 124.0(5) . . . . ?
O4 P2 C14 C13 176.4(4) . . . . ?
O5 P2 C14 C13 49.2(5) . . . . ?
O6 P2 C14 C13 -56.5(5) . . . . ?
P2 O5 C15 C16 134.9(14) . . . . ?
P2 O5 C15A C16 -142.8(10) . . . . ?
P2 O6 C17A C18A 136.8(19) . . . . ?
P2 O6 C17 C18 -177.7(10) . . . . ?
C13 C14 C19 C20 2.0(8) . . . . ?
P2 C14 C19 C20 -178.4(4) . . . . ?
C10 N2 C20 C19 0.3(8) . . . . ?
Ru1 N2 C20 C19 175.8(4) . . . . ?
C14 C19 C20 N2 -1.5(9) . . . . ?
C25 N3 C21 C22 2.8(10) . . . . ?
Ru1 N3 C21 C22 -171.8(7) . . . . ?
N3 C21 C22 C23 1.2(15) . . . . ?
C21 C22 C23 C24 -3.2(19) . . . . ?
C22 C23 C24 C25 1(2) . . . . ?
C21 N3 C25 C24 -4.6(11) . . . . ?
Ru1 N3 C25 C24 170.6(7) . . . . ?
C21 N3 C25 C26 175.9(6) . . . . ?
Ru1 N3 C25 C26 -8.9(7) . . . . ?
C23 C24 C25 N3 2.6(16) . . . . ?
C23 C24 C25 C26 -178.0(10) . . . . ?
C30 N4 C26 C27 -1.1(9) . . . . ?
Ru1 N4 C26 C27 175.3(5) . . . . ?
C30 N4 C26 C25 -178.7(6) . . . . ?
Ru1 N4 C26 C25 -2.4(7) . . . . ?
N3 C25 C26 N4 7.5(9) . . . . ?
C24 C25 C26 N4 -172.0(8) . . . . ?
N3 C25 C26 C27 -170.1(6) . . . . ?
C24 C25 C26 C27 10.5(12) . . . . ?
N4 C26 C27 C28 1.9(11) . . . . ?
C25 C26 C27 C28 179.3(7) . . . . ?
C26 C27 C28 C29 -1.9(12) . . . . ?
C27 C28 C29 C30 1.2(13) . . . . ?
C26 N4 C30 C29 0.4(9) . . . . ?
Ru1 N4 C30 C29 -175.6(5) . . . . ?
C28 C29 C30 N4 -0.4(12) . . . . ?
C35 N6 C31 C32 0.2(10) . . . . ?
Ru1 N6 C31 C32 179.9(5) . . . . ?
N6 C31 C32 C33 0.5(11) . . . . ?
C31 C32 C33 C34 -1.5(11) . . . . ?
C32 C33 C34 C35 1.7(10) . . . . ?
C31 N6 C35 C34 0.1(8) . . . . ?
Ru1 N6 C35 C34 -179.6(4) . . . . ?
C31 N6 C35 C36 -179.1(5) . . . . ?
Ru1 N6 C35 C36 1.2(6) . . . . ?
C33 C34 C35 N6 -1.1(9) . . . . ?
C33 C34 C35 C36 178.1(6) . . . . ?
C40 N5 C36 C37 -1.8(8) . . . . ?
Ru1 N5 C36 C37 173.0(4) . . . . ?
C40 N5 C36 C35 177.4(5) . . . . ?
Ru1 N5 C36 C35 -7.8(6) . . . . ?
N6 C35 C36 N5 4.4(7) . . . . ?
C34 C35 C36 N5 -174.8(5) . . . . ?
N6 C35 C36 C37 -176.4(5) . . . . ?
C34 C35 C36 C37 4.4(9) . . . . ?
N5 C36 C37 C38 0.1(9) . . . . ?
C35 C36 C37 C38 -179.1(6) . . . . ?
C36 C37 C38 C39 1.6(10) . . . . ?
C37 C38 C39 C40 -1.6(10) . . . . ?
C36 N5 C40 C39 1.8(9) . . . . ?
Ru1 N5 C40 C39 -172.4(5) . . . . ?
C38 C39 C40 N5 -0.1(10) . . . . ?
